data_7059933
loop_
_publ_author_name
'Cen, Peipei'
'Liang, Chen'
'Duan, Lijuan'
'Wang, Meilin'
'Tian, Danian'
'Liu, Xiangyu'

_publ_section_title
;
 A robust 3D In--MOF with an imidazole acid ligand as a fluorescent sensor
 for sensitive and selective detection of Fe3+ ions
;
_journal_issue 37
_journal_name_full 'New Journal of Chemistry'
_journal_page_first 16076
_journal_page_last 16081
_journal_paper_doi 10.1039/D0NJ03793A
_journal_volume 44
_journal_year 2020
_chemical_formula_moiety 'C11 H7 In N2 O5, 1.25(H O0.5)'
_chemical_formula_sum 'C11 H8.25 In N2 O5.62'
_chemical_formula_weight 373.27
_space_group_crystal_system monoclinic
_space_group_IT_number 15
_space_group_name_Hall '-C 2yc'
_space_group_name_H-M_alt 'C 1 2/c 1'
_atom_sites_solution_hydrogens mixed
_atom_sites_solution_primary dual
_audit_creation_date 2019-06-28
_audit_creation_method
;
Olex2 1.2
(compiled 2018.05.29 svn.r3508 for OlexSys, GUI svn.r5506)
;
_audit_update_record
;
2020-07-20 deposited with the CCDC.	2020-08-25 downloaded from the CCDC.
;
_cell_angle_alpha 90
_cell_angle_beta 94.445(6)
_cell_angle_gamma 90
_cell_formula_units_Z 8
_cell_length_a 19.6248(12)
_cell_length_b 7.2937(6)
_cell_length_c 16.2808(13)
_cell_measurement_reflns_used 2291
_cell_measurement_temperature 100.00(10)
_cell_measurement_theta_max 28.1430
_cell_measurement_theta_min 3.1630
_cell_volume 2323.4(3)
_computing_cell_refinement 'CrysAlisPro 1.171.38.43f (Rigaku OD, 2015)'
_computing_data_collection 'CrysAlisPro 1.171.38.43f (Rigaku OD, 2015)'
_computing_data_reduction 'CrysAlisPro 1.171.38.43f (Rigaku OD, 2015)'
_computing_molecular_graphics 'Olex2 (Dolomanov et al., 2009)'
_computing_publication_material 'Olex2 (Dolomanov et al., 2009)'
_computing_structure_refinement 'ShelXL (Sheldrick, 2015)'
_computing_structure_solution 'ShelXT (Sheldrick, 2015)'
_diffrn_ambient_temperature 100.00(10)
_diffrn_measured_fraction_theta_full 1.000
_diffrn_measured_fraction_theta_max 0.849
_diffrn_measurement_device_type 'multiwire proportional'
_diffrn_measurement_method 'phi and omega scans'
_diffrn_radiation_monochromator graphite
_diffrn_radiation_type MoK\a
_diffrn_radiation_wavelength 0.71073
_diffrn_reflns_av_R_equivalents 0.0439
_diffrn_reflns_av_unetI/netI 0.0686
_diffrn_reflns_Laue_measured_fraction_full 1.000
_diffrn_reflns_Laue_measured_fraction_max 0.849
_diffrn_reflns_limit_h_max 25
_diffrn_reflns_limit_h_min -22
_diffrn_reflns_limit_k_max 9
_diffrn_reflns_limit_k_min -7
_diffrn_reflns_limit_l_max 13
_diffrn_reflns_limit_l_min -21
_diffrn_reflns_number 6006
_diffrn_reflns_point_group_measured_fraction_full 1.000
_diffrn_reflns_point_group_measured_fraction_max 0.849
_diffrn_reflns_theta_full 25.242
_diffrn_reflns_theta_max 29.500
_diffrn_reflns_theta_min 2.082
_exptl_absorpt_coefficient_mu 2.060
_exptl_absorpt_correction_T_max 1.00000
_exptl_absorpt_correction_T_min 0.97265
_exptl_absorpt_correction_type multi-scan
_exptl_absorpt_process_details
;
CrysAlisPro 1.171.38.43f (Rigaku Oxford Diffraction, 2015)
Empirical absorption correction using spherical harmonics,
 implemented in SCALE3 ABSPACK scaling algorithm.
;
_exptl_crystal_colour colourless
_exptl_crystal_colour_primary colourless
_exptl_crystal_density_diffrn 2.134
_exptl_crystal_description block
_exptl_crystal_F_000 1458
_exptl_crystal_size_max 0.11
_exptl_crystal_size_mid 0.1
_exptl_crystal_size_min 0.08
_refine_diff_density_max 0.715
_refine_diff_density_min -0.794
_refine_diff_density_rms 0.178
_refine_ls_extinction_method none
_refine_ls_goodness_of_fit_ref 1.035
_refine_ls_hydrogen_treatment constr
_refine_ls_matrix_type full
_refine_ls_number_parameters 185
_refine_ls_number_reflns 2760
_refine_ls_number_restraints 6
_refine_ls_restrained_S_all 1.035
_refine_ls_R_factor_all 0.0541
_refine_ls_R_factor_gt 0.0387
_refine_ls_shift/su_max 0.002
_refine_ls_shift/su_mean 0.000
_refine_ls_structure_factor_coef Fsqd
_refine_ls_weighting_details 'w=1/[\s^2^(Fo^2^)+(0.0230P)^2^] where P=(Fo^2^+2Fc^2^)/3'
_refine_ls_weighting_scheme calc
_refine_ls_wR_factor_gt 0.0685
_refine_ls_wR_factor_ref 0.0753
_reflns_Friedel_coverage 0.000
_reflns_number_gt 2233
_reflns_number_total 2760
_reflns_threshold_expression 'I > 2\s(I)'
_cod_data_source_file d0nj03793a7.cif
_cod_data_source_block lxy190628
_cod_depositor_comments 'Adding full bibliography for 7059933.cif.'
_cod_database_code 7059933
_shelx_shelxl_version_number 2018/3
_shelx_space_group_comment
;
The symmetry employed for this shelxl refinement is uniquely defined
by the following loop, which should always be used as a source of
symmetry information in preference to the above space-group names.
They are only intended as comments.
;
_shelx_estimated_absorpt_t_max 0.853
_shelx_estimated_absorpt_t_min 0.805
_olex2_refinement_description
;
1. Fixed Uiso
 At 1.2 times of:
  All C(H) groups
 At 1.5 times of:
  All O(H) groups
2. Uiso/Uaniso restraints and constraints
Uanis(C8) \\sim Ueq: with sigma of 0.001 and sigma for terminal atoms of 0.002
3. Others
 Fixed Sof: O7(0.125) H7(0.25)
4.a Riding coordinates:
 O5(H5), O7(H7)
4.b Free rotating group:
 O6(H6A)
4.c Aromatic/amide H refined with riding coordinates:
 C2(H2), C4(H4), C6(H6), C9(H9), C10(H10), C11(H11)
;
_olex2_submission_special_instructions 'No special instructions were received'

loop_
_space_group_symop_operation_xyz
'x, y, z'
'-x, y, -z+1/2'
'x+1/2, y+1/2, z'
'-x+1/2, y+1/2, -z+1/2'
'-x, -y, -z'
'x, -y, z-1/2'
'-x+1/2, -y+1/2, -z'
'x+1/2, -y+1/2, z-1/2'

loop_
_atom_site_label
_atom_site_type_symbol
_atom_site_fract_x
_atom_site_fract_y
_atom_site_fract_z
_atom_site_U_iso_or_equiv
_atom_site_adp_type
_atom_site_occupancy
_atom_site_site_symmetry_order
_atom_site_calc_flag
_atom_site_refinement_flags_posn
_atom_site_refinement_flags_adp
_atom_site_refinement_flags_occupancy
_atom_site_disorder_assembly
_atom_site_disorder_group
In1 In 0.75955(2) 0.60905(4) 0.76669(2) 0.00805(10) Uani 1 1 d . . . . .
O1 O 0.68710(12) 0.5880(4) 0.65949(17) 0.0145(7) Uani 1 1 d . . . . .
O2 O 0.59282(13) 0.7017(5) 0.71035(17) 0.0190(7) Uani 1 1 d . . . . .
O3 O 0.69927(12) 0.5136(4) 0.35891(16) 0.0115(6) Uani 1 1 d . . . . .
O4 O 0.65656(12) 0.7692(4) 0.29678(16) 0.0124(6) Uani 1 1 d . . . . .
O5 O 0.71061(12) 0.8604(4) 0.78458(17) 0.0119(6) Uani 1 1 d . . . . .
H5 H 0.668879 0.832897 0.770974 0.018 Uiso 1 1 d R . . . .
N1 N 0.43235(14) 0.8090(5) 0.44821(19) 0.0070(7) Uani 1 1 d . . . . .
N2 N 0.33624(15) 0.8683(5) 0.3753(2) 0.0109(8) Uani 1 1 d . . . . .
C1 C 0.59543(18) 0.6670(6) 0.5652(2) 0.0089(8) Uani 1 1 d . . . . .
C2 C 0.63563(18) 0.6338(6) 0.5005(2) 0.0091(8) Uani 1 1 d . . . . .
H2 H 0.680089 0.583733 0.511486 0.011 Uiso 1 1 calc R . . . .
C3 C 0.61200(17) 0.6725(6) 0.4206(2) 0.0079(8) Uani 1 1 d . . . . .
C4 C 0.54619(18) 0.7401(6) 0.4030(2) 0.0111(9) Uani 1 1 d . . . . .
H4 H 0.530652 0.774890 0.348456 0.013 Uiso 1 1 calc R . . . .
C5 C 0.50345(17) 0.7556(5) 0.4676(2) 0.0087(8) Uani 1 1 d . . . . .
C6 C 0.52774(18) 0.7244(6) 0.5481(3) 0.0112(9) Uani 1 1 d . . . . .
H6 H 0.498784 0.741712 0.591561 0.013 Uiso 1 1 calc R . . . .
C7 C 0.62600(18) 0.6493(6) 0.6522(2) 0.0111(9) Uani 1 1 d . . . . .
C8 C 0.65924(17) 0.6510(6) 0.3525(2) 0.0079(8) Uani 1 1 d . U . . .
C9 C 0.40131(18) 0.8218(6) 0.3726(2) 0.0132(9) Uani 1 1 d . . . . .
H9 H 0.422981 0.800402 0.323276 0.016 Uiso 1 1 calc R . . . .
C10 C 0.38529(19) 0.8485(6) 0.5041(3) 0.0143(9) Uani 1 1 d . . . . .
H10 H 0.392632 0.849983 0.562466 0.017 Uiso 1 1 calc R . . . .
C11 C 0.32625(18) 0.8849(6) 0.4582(2) 0.0131(9) Uani 1 1 d . . . . .
H11 H 0.284230 0.916997 0.479732 0.016 Uiso 1 1 calc R . . . .
O6 O 0.500000 0.9694(7) 0.750000 0.0256(11) Uani 1 2 d S T P . .
H6A H 0.533532 0.902369 0.739036 0.038 Uiso 1 1 d G . . . .
O7 O 0.500000 0.547(3) 0.250000 0.046(6) Uani 0.25 2 d S T P . .
H7 H 0.531940 0.476463 0.237310 0.068 Uiso 0.25 1 d R . . . .

loop_
_atom_site_aniso_label
_atom_site_aniso_U_11
_atom_site_aniso_U_22
_atom_site_aniso_U_33
_atom_site_aniso_U_23
_atom_site_aniso_U_13
_atom_site_aniso_U_12
In1 0.00536(15) 0.01019(17) 0.00840(16) 0.00180(13) -0.00076(9) -0.00058(11)
O1 0.0096(13) 0.0233(19) 0.0097(15) -0.0016(14) -0.0037(10) 0.0080(12)
O2 0.0091(14) 0.035(2) 0.0127(16) -0.0036(15) 0.0018(11) 0.0035(13)
O3 0.0086(13) 0.0149(17) 0.0111(15) -0.0003(13) 0.0002(10) 0.0040(11)
O4 0.0056(13) 0.0186(18) 0.0129(15) 0.0049(14) 0.0009(10) 0.0018(11)
O5 0.0046(12) 0.0126(17) 0.0180(16) -0.0024(13) -0.0014(10) -0.0009(11)
N1 0.0063(15) 0.0086(19) 0.0062(17) 0.0007(15) 0.0005(12) 0.0013(13)
N2 0.0084(15) 0.015(2) 0.0086(17) -0.0032(16) -0.0008(12) 0.0030(14)
C1 0.0092(18) 0.008(2) 0.009(2) 0.0025(18) -0.0033(14) -0.0003(15)
C2 0.0042(17) 0.009(2) 0.014(2) -0.0028(18) -0.0037(14) 0.0017(15)
C3 0.0083(18) 0.008(2) 0.007(2) 0.0004(18) -0.0002(14) -0.0005(15)
C4 0.0102(19) 0.013(2) 0.010(2) 0.0029(18) -0.0032(14) 0.0014(16)
C5 0.0037(18) 0.005(2) 0.018(2) -0.0017(18) 0.0008(14) 0.0011(14)
C6 0.0081(18) 0.012(2) 0.014(2) 0.0008(19) 0.0022(15) 0.0018(16)
C7 0.0081(19) 0.012(2) 0.013(2) 0.0010(19) -0.0013(15) -0.0026(16)
C8 0.0067(10) 0.0086(12) 0.0080(11) -0.0007(9) -0.0009(8) -0.0006(9)
C9 0.012(2) 0.015(2) 0.012(2) -0.001(2) 0.0006(15) 0.0002(17)
C10 0.013(2) 0.021(3) 0.008(2) 0.001(2) 0.0006(15) 0.0019(17)
C11 0.0091(19) 0.015(2) 0.015(2) 0.002(2) 0.0015(15) 0.0053(17)
O6 0.019(2) 0.021(3) 0.038(3) 0.000 0.008(2) 0.000
O7 0.051(13) 0.023(13) 0.065(17) 0.000 0.017(11) 0.000

loop_
_atom_type_symbol
_atom_type_description
_atom_type_scat_dispersion_real
_atom_type_scat_dispersion_imag
_atom_type_scat_source
C C 0.0033 0.0016 'International Tables Vol C Tables 4.2.6.8 and 6.1.1.4'
H H 0.0000 0.0000 'International Tables Vol C Tables 4.2.6.8 and 6.1.1.4'
In In -0.7276 1.3100 'International Tables Vol C Tables 4.2.6.8 and 6.1.1.4'
N N 0.0061 0.0033 'International Tables Vol C Tables 4.2.6.8 and 6.1.1.4'
O O 0.0106 0.0060 'International Tables Vol C Tables 4.2.6.8 and 6.1.1.4'

loop_
_geom_angle_atom_site_label_1
_geom_angle_atom_site_label_2
_geom_angle_atom_site_label_3
_geom_angle
_geom_angle_site_symmetry_1
_geom_angle_site_symmetry_3
_geom_angle_publ_flag
O1 In1 O3 99.71(10) . 6_566 ?
O1 In1 O4 96.80(10) . 7_666 ?
O1 In1 N2 178.67(10) . 8_566 ?
O3 In1 O4 163.38(10) 6_566 7_666 ?
O3 In1 N2 81.56(10) 6_566 8_566 ?
O4 In1 N2 81.92(11) 7_666 8_566 ?
O5 In1 O1 83.98(11) . . ?
O5 In1 O1 78.73(10) 4_646 . ?
O5 In1 O3 89.10(10) . 6_566 ?
O5 In1 O3 95.89(10) 4_646 6_566 ?
O5 In1 O4 94.57(10) . 7_666 ?
O5 In1 O4 85.41(10) 4_646 7_666 ?
O5 In1 O5 162.571(18) 4_646 . ?
O5 In1 N2 96.47(12) . 8_566 ?
O5 In1 N2 100.77(11) 4_646 8_566 ?
C7 O1 In1 127.1(2) . . ?
C8 O3 In1 129.2(2) . 6_565 ?
C8 O4 In1 129.0(2) . 7_666 ?
In1 O5 In1 123.67(12) 4_656 . ?
In1 O5 H5 101.4 . . ?
In1 O5 H5 113.0 4_656 . ?
C9 N1 C5 125.3(3) . . ?
C9 N1 C10 108.3(3) . . ?
C10 N1 C5 126.3(3) . . ?
C9 N2 In1 125.7(3) . 8_465 ?
C9 N2 C11 105.4(3) . . ?
C11 N2 In1 128.8(2) . 8_465 ?
C2 C1 C6 119.2(4) . . ?
C2 C1 C7 119.5(3) . . ?
C6 C1 C7 121.2(3) . . ?
C1 C2 H2 119.6 . . ?
C3 C2 C1 120.9(3) . . ?
C3 C2 H2 119.6 . . ?
C2 C3 C4 120.4(3) . . ?
C2 C3 C8 119.5(3) . . ?
C4 C3 C8 119.9(3) . . ?
C3 C4 H4 120.8 . . ?
C3 C4 C5 118.3(4) . . ?
C5 C4 H4 120.8 . . ?
C4 C5 N1 118.5(3) . . ?
C6 C5 N1 120.2(3) . . ?
C6 C5 C4 121.2(3) . . ?
C1 C6 H6 120.3 . . ?
C5 C6 C1 119.5(4) . . ?
C5 C6 H6 120.3 . . ?
O1 C7 C1 115.0(3) . . ?
O2 C7 O1 125.2(4) . . ?
O2 C7 C1 119.7(3) . . ?
O3 C8 C3 115.6(3) . . ?
O4 C8 O3 126.4(3) . . ?
O4 C8 C3 117.9(3) . . ?
N1 C9 H9 124.5 . . ?
N2 C9 N1 111.0(3) . . ?
N2 C9 H9 124.5 . . ?
N1 C10 H10 127.3 . . ?
C11 C10 N1 105.4(4) . . ?
C11 C10 H10 127.3 . . ?
N2 C11 H11 125.0 . . ?
C10 C11 N2 109.9(3) . . ?
C10 C11 H11 125.0 . . ?
H6A O6 H6A 109.7 . 2_656 ?
H7 O7 H7 105.1 . 2_655 ?

loop_
_geom_bond_atom_site_label_1
_geom_bond_atom_site_label_2
_geom_bond_distance
_geom_bond_site_symmetry_2
_geom_bond_publ_flag
In1 O1 2.169(3) . ?
In1 O3 2.175(3) 6_566 ?
In1 O4 2.198(3) 7_666 ?
In1 O5 2.098(3) 4_646 ?
In1 O5 2.101(3) . ?
In1 N2 2.238(3) 8_566 ?
O1 C7 1.277(4) . ?
O2 C7 1.250(5) . ?
O3 C8 1.273(5) . ?
O4 C8 1.249(5) . ?
O5 H5 0.8556 . ?
N1 C5 1.459(4) . ?
N1 C9 1.334(5) . ?
N1 C10 1.376(5) . ?
N2 C9 1.325(5) . ?
N2 C11 1.384(5) . ?
C1 C2 1.385(5) . ?
C1 C6 1.400(5) . ?
C1 C7 1.499(5) . ?
C2 H2 0.9500 . ?
C2 C3 1.377(5) . ?
C3 C4 1.391(5) . ?
C3 C8 1.507(5) . ?
C4 H4 0.9500 . ?
C4 C5 1.400(5) . ?
C5 C6 1.378(6) . ?
C6 H6 0.9500 . ?
C9 H9 0.9500 . ?
C10 H10 0.9500 . ?
C10 C11 1.356(5) . ?
C11 H11 0.9500 . ?
O6 H6A 0.8499 . ?
O6 H6A 0.85(5) 2_656 ?
O7 H7 0.8501 . ?
O7 H7 0.8500 2_655 ?

loop_
_geom_hbond_atom_site_label_D
_geom_hbond_atom_site_label_H
_geom_hbond_atom_site_label_A
_geom_hbond_distance_DH
_geom_hbond_distance_HA
_geom_hbond_distance_DA
_geom_hbond_angle_DHA
_geom_hbond_site_symmetry_A
_geom_hbond_publ_flag
O5 H5 O2 0.86 1.97 2.777(4) 156.3 . yes
O6 H6A O2 0.85 1.95 2.781(5) 165.7 . yes
O7 H7 O2 0.85 1.84 2.686(16) 172.4 6_565 yes

loop_
_geom_torsion_atom_site_label_1
_geom_torsion_atom_site_label_2
_geom_torsion_atom_site_label_3
_geom_torsion_atom_site_label_4
_geom_torsion
_geom_torsion_site_symmetry_1
_geom_torsion_site_symmetry_2
_geom_torsion_site_symmetry_3
_geom_torsion_site_symmetry_4
_geom_torsion_publ_flag
In1 O1 C7 O2 -14.4(6) . . . . ?
In1 O1 C7 C1 162.0(3) . . . . ?
In1 O3 C8 O4 -16.2(6) 6_565 . . . ?
In1 O3 C8 C3 165.3(2) 6_565 . . . ?
In1 O4 C8 O3 -37.4(6) 7_666 . . . ?
In1 O4 C8 C3 141.1(3) 7_666 . . . ?
In1 N2 C9 N1 -175.9(3) 8_465 . . . ?
In1 N2 C11 C10 175.6(3) 8_465 . . . ?
N1 C5 C6 C1 177.8(4) . . . . ?
N1 C10 C11 N2 0.0(5) . . . . ?
C1 C2 C3 C4 -2.2(6) . . . . ?
C1 C2 C3 C8 174.5(4) . . . . ?
C2 C1 C6 C5 -3.2(6) . . . . ?
C2 C1 C7 O1 -5.8(6) . . . . ?
C2 C1 C7 O2 170.8(4) . . . . ?
C2 C3 C4 C5 -4.3(6) . . . . ?
C2 C3 C8 O3 38.7(5) . . . . ?
C2 C3 C8 O4 -140.0(4) . . . . ?
C3 C4 C5 N1 -174.0(4) . . . . ?
C3 C4 C5 C6 7.1(6) . . . . ?
C4 C3 C8 O3 -144.7(4) . . . . ?
C4 C3 C8 O4 36.7(6) . . . . ?
C4 C5 C6 C1 -3.3(6) . . . . ?
C5 N1 C9 N2 178.2(4) . . . . ?
C5 N1 C10 C11 -178.1(4) . . . . ?
C6 C1 C2 C3 6.0(6) . . . . ?
C6 C1 C7 O1 177.0(4) . . . . ?
C6 C1 C7 O2 -6.4(6) . . . . ?
C7 C1 C2 C3 -171.2(4) . . . . ?
C7 C1 C6 C5 173.9(4) . . . . ?
C8 C3 C4 C5 179.1(4) . . . . ?
C9 N1 C5 C4 9.3(6) . . . . ?
C9 N1 C5 C6 -171.7(4) . . . . ?
C9 N1 C10 C11 -0.1(5) . . . . ?
C9 N2 C11 C10 0.1(5) . . . . ?
C10 N1 C5 C4 -173.0(4) . . . . ?
C10 N1 C5 C6 5.9(6) . . . . ?
C10 N1 C9 N2 0.2(5) . . . . ?
C11 N2 C9 N1 -0.2(5) . . . . ?
